data_1552542
loop_
_publ_author_name
'Zanchin, Giorgia'
'Bertini, Fabio'
'Vendier, Laure'
'Ricci, Giovanni'
'Lorber, Christian'
'Leone, Giuseppe'

_publ_section_title
;
 Copolymerization of Ethylene with Propylene and Higher \a-Olefins
 Catalyzed by (Imido)vanadium(IV) Dichloride Complexes
;
_journal_name_full 'Polymer Chemistry'
_journal_paper_doi 10.1039/C9PY01415B
_journal_year 2019
_chemical_absolute_configuration unk
_chemical_formula_moiety 'C8 H23 Cl2 N3 V'
_chemical_formula_sum 'C8 H23 Cl2 N3 V'
_chemical_formula_weight 283.13
_space_group_IT_number 9
_space_group_name_Hall 'C -2yc'
_space_group_name_H-M_alt 'C 1 c 1'
_symmetry_cell_setting monoclinic
_symmetry_Int_Tables_number 9
_symmetry_space_group_name_Hall 'C -2yc'
_symmetry_space_group_name_H-M 'C 1 c 1'
_atom_sites_solution_hydrogens geom
_audit_creation_date 2019-07-09T13:27:00-00:00
_audit_creation_method 'WinGX routine CIF_UPDATE'
_audit_update_record
;
2019-07-15 deposited with the CCDC.    2019-10-29 downloaded from the CCDC.
;
_cell_angle_alpha 90
_cell_angle_beta 126.55(3)
_cell_angle_gamma 90
_cell_formula_units_Z 4
_cell_length_a 17.139(3)
_cell_length_b 9.122(2)
_cell_length_c 12.098(2)
_cell_measurement_reflns_used 9945
_cell_measurement_temperature 180(2)
_cell_measurement_theta_max 26
_cell_measurement_theta_min 2
_cell_volume 1519.5(8)
_computing_structure_refinement 'SHELXL-2016/4 (Sheldrick, 2016)'
_diffrn_ambient_temperature 180(2)
_diffrn_measured_fraction_theta_full 0.996
_diffrn_measured_fraction_theta_max 0.928
_diffrn_measurement_device_type 'Oxford-Diffraction XCALIBUR'
_diffrn_measurement_method \w-\f
_diffrn_radiation_monochromator graphite
_diffrn_radiation_source 'fine-focus sealed tube'
_diffrn_radiation_type MoK\a
_diffrn_radiation_wavelength 0.71073
_diffrn_reflns_av_R_equivalents 0.0408
_diffrn_reflns_av_unetI/netI 0.059
_diffrn_reflns_Laue_measured_fraction_full 0.996
_diffrn_reflns_Laue_measured_fraction_max 0.928
_diffrn_reflns_limit_h_max 23
_diffrn_reflns_limit_h_min -25
_diffrn_reflns_limit_k_max 12
_diffrn_reflns_limit_k_min -13
_diffrn_reflns_limit_l_max 18
_diffrn_reflns_limit_l_min -17
_diffrn_reflns_number 7615
_diffrn_reflns_point_group_measured_fraction_full 0.996
_diffrn_reflns_point_group_measured_fraction_max 0.928
_diffrn_reflns_theta_full 25.242
_diffrn_reflns_theta_max 32.189
_diffrn_reflns_theta_min 3.908
_diffrn_standards_decay_% 0
_diffrn_standards_interval_count 0
_diffrn_standards_interval_time 0
_diffrn_standards_number 0
_exptl_absorpt_coefficient_mu 0.98
_exptl_absorpt_correction_T_max 0.7490
_exptl_absorpt_correction_T_min 0.3140
_exptl_absorpt_correction_type refdelf
_exptl_absorpt_process_details
;
(See: Walker, N. & Stuart, D. (1983) Acta Cryst. A39, 158-166)
;
_exptl_crystal_colour yellow
_exptl_crystal_density_diffrn 1.238
_exptl_crystal_density_method 'not measured'
_exptl_crystal_description block
_exptl_crystal_F_000 596
_exptl_crystal_size_max 0.23
_exptl_crystal_size_mid 0.15
_exptl_crystal_size_min 0.08
_refine_diff_density_max 0.378
_refine_diff_density_min -0.315
_refine_diff_density_rms 0.055
_refine_ls_abs_structure_details
;
 Refined as an inversion twin.
;
_refine_ls_abs_structure_Flack 0.62(8)
_refine_ls_extinction_method none
_refine_ls_goodness_of_fit_ref 0.843
_refine_ls_hydrogen_treatment constr
_refine_ls_matrix_type full
_refine_ls_number_parameters 136
_refine_ls_number_reflns 4408
_refine_ls_number_restraints 32
_refine_ls_restrained_S_all 0.878
_refine_ls_R_factor_all 0.0807
_refine_ls_R_factor_gt 0.0445
_refine_ls_shift/su_max 0.001
_refine_ls_shift/su_mean 0
_refine_ls_structure_factor_coef Fsqd
_refine_ls_weighting_details 'w=1/[\s^2^(Fo^2^)+(0.0619P)^2^] where P=(Fo^2^+2Fc^2^)/3'
_refine_ls_weighting_scheme calc
_refine_ls_wR_factor_gt 0.1078
_refine_ls_wR_factor_ref 0.1247
_reflns_Friedel_coverage 0.998
_reflns_Friedel_fraction_full 0.996
_reflns_Friedel_fraction_max 0.928
_reflns_number_gt 2205
_reflns_number_total 4408
_reflns_threshold_expression 'I > 2\s(I)'
_cod_data_source_file c9py01415b2.cif
_cod_data_source_block cl511
_cod_original_cell_volume 1519.5(7)
_cod_original_sg_symbol_H-M 'C c'
_cod_database_code 1552542
_shelx_shelxl_version_number 2016/4
_publcif_funding_html
;
;

loop_
_symmetry_equiv_pos_as_xyz
'x, y, z'
'x, -y, z+1/2'
'x+1/2, y+1/2, z'
'x+1/2, -y+1/2, z+1/2'

loop_
_atom_site_label
_atom_site_type_symbol
_atom_site_fract_x
_atom_site_fract_y
_atom_site_fract_z
_atom_site_U_iso_or_equiv
_atom_site_adp_type
_atom_site_occupancy
_atom_site_site_symmetry_order
_atom_site_calc_flag
_atom_site_refinement_flags_posn
_atom_site_refinement_flags_adp
V1 V 0.7254(2) 0.02581(7) 0.8874(3) 0.0501(2) Uani 1 1 d . .
CL1 Cl 0.82520(9) 0.1137(4) 1.11415(12) 0.0693(8) Uani 1 1 d . .
CL2 Cl 0.62569(10) 0.1111(4) 0.66073(13) 0.0730(9) Uani 1 1 d . .
N1 N 0.7281(9) -0.1535(4) 0.8892(11) 0.0758(12) Uani 1 1 d . .
N2 N 0.6079(7) 0.0733(11) 0.9027(9) 0.063(3) Uani 1 1 d . .
H2 H 0.630858 0.038074 0.995831 0.075 Uiso 1 1 calc R U
N3 N 0.8428(7) 0.0681(12) 0.8764(9) 0.070(3) Uani 1 1 d . .
H3 H 0.82096 0.032987 0.783698 0.084 Uiso 1 1 calc R U
C1 C 0.7415(6) -0.3130(5) 0.8895(9) 0.081(2) Uani 1 1 d D U
C2 C 0.6545(8) -0.3733(14) 0.7589(10) 0.162(5) Uani 1 1 d D U
H2A H 0.650217 -0.331865 0.680719 0.242 Uiso 1 1 calc R U
H2B H 0.59594 -0.347489 0.751305 0.242 Uiso 1 1 calc R U
H2C H 0.659962 -0.48021 0.758683 0.242 Uiso 1 1 calc R U
C3 C 0.7558(8) -0.3710(14) 1.0154(10) 0.113(3) Uani 1 1 d D U
H3A H 0.702577 -0.337561 1.018025 0.169 Uiso 1 1 calc R U
H3B H 0.81771 -0.33528 1.097098 0.169 Uiso 1 1 calc R U
H3C H 0.756467 -0.478411 1.013915 0.169 Uiso 1 1 calc R U
C4 C 0.8309(7) -0.3558(8) 0.8944(10) 0.119(2) Uani 1 1 d D U
H4A H 0.890443 -0.327291 0.98353 0.178 Uiso 1 1 calc R U
H4B H 0.827956 -0.305143 0.82053 0.178 Uiso 1 1 calc R U
H4C H 0.831042 -0.461987 0.882294 0.178 Uiso 1 1 calc R U
C5 C 0.5158(9) -0.0132(19) 0.8008(15) 0.116(5) Uani 1 1 d . .
H5A H 0.494113 0.00766 0.706936 0.173 Uiso 1 1 calc R U
H5B H 0.464952 0.015328 0.810253 0.173 Uiso 1 1 calc R U
H5C H 0.529165 -0.118242 0.819544 0.173 Uiso 1 1 calc R U
C6 C 0.5890(12) 0.2331(15) 0.9007(15) 0.107(5) Uani 1 1 d . .
H6A H 0.537017 0.247477 0.911022 0.161 Uiso 1 1 calc R U
H6B H 0.569377 0.27534 0.813022 0.161 Uiso 1 1 calc R U
H6C H 0.648273 0.281711 0.976604 0.161 Uiso 1 1 calc R U
C7 C 0.8616(9) 0.2302(16) 0.8799(11) 0.088(4) Uani 1 1 d . .
H7A H 0.905773 0.246655 0.85487 0.132 Uiso 1 1 calc R U
H7B H 0.891167 0.267987 0.972789 0.132 Uiso 1 1 calc R U
H7C H 0.800117 0.281132 0.814348 0.132 Uiso 1 1 calc R U
C8 C 0.9368(11) 0.0040(19) 0.9737(14) 0.104(4) Uani 1 1 d . .
H8A H 0.968267 0.051987 1.063182 0.156 Uiso 1 1 calc R U
H8B H 0.976844 0.017086 0.941149 0.156 Uiso 1 1 calc R U
H8C H 0.929515 -0.100923 0.982947 0.156 Uiso 1 1 calc R U

loop_
_atom_site_aniso_label
_atom_site_aniso_U_11
_atom_site_aniso_U_22
_atom_site_aniso_U_33
_atom_site_aniso_U_23
_atom_site_aniso_U_13
_atom_site_aniso_U_12
V1 0.0531(4) 0.0471(3) 0.0464(3) -0.0012(12) 0.0276(3) -0.0003(11)
CL1 0.0622(16) 0.096(2) 0.0483(15) -0.0110(16) 0.0321(12) -0.0107(15)
CL2 0.0656(16) 0.099(3) 0.0527(16) 0.0130(17) 0.0342(13) 0.0278(17)
N1 0.094(3) 0.050(2) 0.0609(19) -0.007(7) 0.034(2) 0.005(7)
N2 0.048(5) 0.084(6) 0.059(6) -0.005(4) 0.034(5) -0.008(4)
N3 0.065(6) 0.096(7) 0.049(6) -0.001(4) 0.034(5) 0.019(5)
C1 0.125(5) 0.043(2) 0.067(2) -0.002(4) 0.053(3) -0.012(4)
C2 0.170(7) 0.078(6) 0.105(4) -0.024(5) 0.011(6) -0.022(6)
C3 0.154(7) 0.076(5) 0.096(4) 0.022(4) 0.067(5) 0.002(5)
C4 0.160(6) 0.054(4) 0.164(7) 0.006(4) 0.108(5) 0.020(4)
C5 0.054(7) 0.172(14) 0.101(9) -0.026(9) 0.035(7) -0.056(8)
C6 0.096(9) 0.096(10) 0.130(11) -0.021(8) 0.068(8) 0.009(8)
C7 0.075(7) 0.125(11) 0.068(6) -0.011(6) 0.045(5) -0.045(7)
C8 0.084(9) 0.161(13) 0.077(8) 0.009(8) 0.053(7) 0.037(9)

loop_
_atom_type_symbol
_atom_type_description
_atom_type_scat_dispersion_real
_atom_type_scat_dispersion_imag
_atom_type_scat_source
C C 0.0033 0.0016 'International Tables Vol C Tables 4.2.6.8 and 6.1.1.4'
H H 0 0 'International Tables Vol C Tables 4.2.6.8 and 6.1.1.4'
N N 0.0061 0.0033 'International Tables Vol C Tables 4.2.6.8 and 6.1.1.4'
Cl Cl 0.1484 0.1585 'International Tables Vol C Tables 4.2.6.8 and 6.1.1.4'
V V 0.3005 0.5294 'International Tables Vol C Tables 4.2.6.8 and 6.1.1.4'

loop_
_geom_angle_atom_site_label_1
_geom_angle_atom_site_label_2
_geom_angle_atom_site_label_3
_geom_angle
N1 V1 N3 99.3(5)
N1 V1 N2 102.6(5)
N3 V1 N2 158.05(16)
N1 V1 CL2 110.1(4)
N3 V1 CL2 85.6(3)
N2 V1 CL2 88.1(3)
N1 V1 CL1 109.4(4)
N3 V1 CL1 87.3(3)
N2 V1 CL1 84.3(3)
CL2 V1 CL1 140.56(5)
C1 N1 V1 172.3(10)
C6 N2 C5 112.6(12)
C6 N2 V1 113.4(9)
C5 N2 V1 113.2(8)
C8 N3 C7 105.0(12)
C8 N3 V1 121.1(8)
C7 N3 V1 111.7(8)
N1 C1 C3 106.5(8)
N1 C1 C2 107.8(9)
C3 C1 C2 113.9(6)
N1 C1 C4 113.5(7)
C3 C1 C4 108.4(6)
C2 C1 C4 106.9(6)

loop_
_geom_bond_atom_site_label_1
_geom_bond_atom_site_label_2
_geom_bond_distance
V1 N1 1.636(4)
V1 N3 2.129(10)
V1 N2 2.173(9)
V1 CL2 2.338(3)
V1 CL1 2.346(3)
N1 C1 1.473(6)
N2 C6 1.491(14)
N2 C5 1.521(13)
N3 C8 1.437(15)
N3 C7 1.509(16)
C1 C3 1.489(8)
C1 C2 1.489(8)
C1 C4 1.548(8)
